data_2002751
loop_
_publ_author_name
'Mueller-Buschbaum, Hk'
'Muenchau, S'

_publ_section_title
;
Ein Cadmium-Kupfer-Phosphat mit einfach ueberkappten trigonalen Cd O6-
Prismen-Netzen: Cd1,35 Cu1,65 (P O4)2
;
_journal_name_full
;
Zeitschrift fuer Naturforschung, Teil B. Anorganische Chemie,
Organische Chemie (42,1987-)
;
_journal_page_first 229
_journal_page_last 232
_journal_volume 51
_journal_year 1996
_chemical_formula_structural 'Cd1.35 Cu1.65 (P O4)2'
_chemical_formula_sum 'Cd1.35 Cu1.65 O8 P2'
_chemical_name_systematic 'Cadmium copper phosphate(V) (1.35/1.65/2)'
_space_group_IT_number 14
_symmetry_cell_setting monoclinic
_symmetry_Int_Tables_number 14
_symmetry_space_group_name_Hall '-P 2ybc'
_symmetry_space_group_name_H-M 'P 1 21/c 1'
_cell_angle_alpha 90
_cell_angle_beta 97.88(2)
_cell_angle_gamma 90
_cell_formula_units_Z 4
_cell_length_a 9.0624(11)
_cell_length_b 11.669(2)
_cell_length_c 5.9501(11)
_cell_volume 623.3
_refine_ls_R_factor_all 0.1059
_cod_database_code 2002751

loop_
_symmetry_equiv_pos_as_xyz
x,y,z
-x,1/2+y,1/2-z
-x,-y,-z
x,1/2-y,1/2+z

loop_
_atom_site_aniso_label
_atom_site_aniso_U_11
_atom_site_aniso_U_12
_atom_site_aniso_U_13
_atom_site_aniso_U_22
_atom_site_aniso_U_23
_atom_site_aniso_U_33
Cd1 0.01512(9) 0.00047(9) -0.00002(8) 0.01058(8) -0.00023(10) 0.01300(9)
Cu2 0.0167(2) 0.0096(2) 0.00032(14) 0.0283(2) 0.0011(2) 0.0058(2)
Cd3 0.01412(15) 0.00604(13) 0.00284(12) 0.0171(2) 0.00293(13) 0.01296(14)
Cu3 0.01412(15) 0.00604(13) 0.00284(12) 0.0171(2) 0.00293(13) 0.01296(14)
P1 0.0097(3) -0.0007(3) 0.0012(3) 0.0093(4) 0.0026(3) 0.0115(3)
P2 0.0083(3) -0.0019(3) 0.0007(3) 0.0123(3) 0.0002(3) 0.0077(3)
O1 0.0247(12) 0.0061(10) 0.0029(10) 0.0149(11) -0.0006(10) 0.0118(10)
O2 0.0151(11) -0.0054(9) 0.0017(10) 0.0186(12) -0.0015(11) 0.0223(12)
O3 0.0189(11) 0.0035(9) 0.0054(9) 0.0157(12) 0.0026(9) 0.0160(11)
O4 0.0223(11) 0.0040(11) 0.0024(9) 0.0202(11) 0.0011(10) 0.0105(10)
O5 0.0201(12) -0.0100(11) 0.0009(11) 0.0223(13) 0.0058(11) 0.0280(14)
O6 0.0116(10) 0.0031(10) -0.0003(8) 0.0257(13) 0.0028(10) 0.0098(10)
O7 0.0134(10) 0.0008(9) -0.0025(9) 0.0137(11) 0.0052(9) 0.0138(10)
O8 0.0158(11) -0.0026(9) 0.0014(9) 0.0163(11) -0.0020(9) 0.0116(10)

loop_
_atom_site_label
_atom_site_type_symbol
_atom_site_symmetry_multiplicity
_atom_site_Wyckoff_symbol
_atom_site_fract_x
_atom_site_fract_y
_atom_site_fract_z
_atom_site_occupancy
_atom_site_attached_hydrogens
_atom_site_calc_flag
Cd1 Cd2+ 4 e 0.94472(3) 0.37882(2) 0.32575(4) 1. 0 d
Cu2 Cu2+ 4 e 0.69061(5) 0.05383(4) 0.32656(7) 1. 0 d
Cd3 Cd2+ 4 e 0.36084(4) 0.18662(3) 0.10602(6) 0.344(2) 0 d
Cu3 Cu2+ 4 e 0.36084(4) 0.18662(3) 0.10602(6) 0.656(2) 0 d
P1 P5+ 4 e 0.10579(9) 0.13352(7) 0.39874(14) 1. 0 d
P2 P5+ 4 e 0.60281(9) 0.41809(8) 0.30741(14) 1. 0 d
O1 O2- 4 e 0.0777(3) 0.0681(2) 0.1734(4) 1. 0 d
O2 O2- 4 e 0.4764(3) 0.3334(2) 0.3284(5) 1. 0 d
O3 O2- 4 e 0.9707(3) 0.2022(2) 0.4506(4) 1. 0 d
O4 O2- 4 e 0.6924(3) 0.3811(2) 0.1190(4) 1. 0 d
O5 O2- 4 e 0.2377(3) 0.2159(2) 0.3696(5) 1. 0 d
O6 O2- 4 e 0.7182(3) 0.0778(2) 0.0211(4) 1. 0 d
O7 O2- 4 e 0.1471(3) 0.0538(2) 0.6038(4) 1. 0 d
O8 O2- 4 e 0.4647(3) 0.0401(2) 0.2453(4) 1. 0 d

loop_
_atom_type_symbol
_atom_type_oxidation_number
Cd2+ 2.000
Cu2+ 2.000
P5+ 5.000
O2- -2.000
